data_4337303
loop_
_publ_author_name
'Palacios, Mar\'ia A'
'Titos-Padilla, Silvia'
'Ruiz, Jos\'e'
'Herrera, Juan Manuel'
'Pope, Simon J. A.'
'Brechin, Euan K.'
'Colacio, Enrique'

_publ_section_title
;
 Bifunctional Zn(II)Ln(III) Dinuclear Complexes Combining Field Induced
 SMM Behavior and Luminescence: Enhanced NIR Lanthanide Emission by
 9-Anthracene Carboxylate Bridging Ligands.
;
_journal_issue 3
_journal_name_full 'Inorganic chemistry'
_journal_page_first 1465
_journal_page_last 1474
_journal_paper_doi 10.1021/ic402597s
_journal_volume 53
_journal_year 2014
_chemical_formula_sum 'C44 H52 Dy N7 O12 Zn'
_chemical_formula_weight 1098.80
_chemical_name_systematic
;
 ?
;
_space_group_IT_number 14
_symmetry_cell_setting monoclinic
_symmetry_space_group_name_Hall '-P 2yn'
_symmetry_space_group_name_H-M 'P 1 21/n 1'
_atom_sites_solution_hydrogens geom
_atom_sites_solution_primary direct
_atom_sites_solution_secondary difmap
_audit_creation_method SHELXL-97
_cell_angle_alpha 90.000(5)
_cell_angle_beta 102.621(5)
_cell_angle_gamma 90.000(5)
_cell_formula_units_Z 4
_cell_length_a 13.547(5)
_cell_length_b 23.341(5)
_cell_length_c 14.882(5)
_cell_measurement_reflns_used 18506
_cell_measurement_temperature 100(2)
_cell_measurement_theta_max 23.0275
_cell_measurement_theta_min 2.2985
_cell_volume 4592(2)
_computing_cell_refinement 'Bruker smart'
_computing_data_collection 'Bruker smart'
_computing_data_reduction 'Bruker smart'
_computing_molecular_graphics 'Bruker SHELXTL'
_computing_publication_material 'SHELXL-97 (Sheldrick, 1997)'
_computing_structure_refinement 'SHELXL-97 (Sheldrick, 1997)'
_computing_structure_solution 'SHELXL-97 (Sheldrick, 1990)'
_diffrn_ambient_temperature 100(2)
_diffrn_measured_fraction_theta_full 0.999
_diffrn_measured_fraction_theta_max 0.999
_diffrn_measurement_device_type 'Bruker Axs APEX automatic diffractometer'
_diffrn_measurement_method 'phi and omega scans'
_diffrn_radiation_monochromator graphite
_diffrn_radiation_source 'fine-focus sealed tube'
_diffrn_radiation_type MoK\a
_diffrn_radiation_wavelength 0.71069
_diffrn_reflns_av_R_equivalents 0.0333
_diffrn_reflns_av_sigmaI/netI 0.0231
_diffrn_reflns_limit_h_max 16
_diffrn_reflns_limit_h_min -16
_diffrn_reflns_limit_k_max 27
_diffrn_reflns_limit_k_min -27
_diffrn_reflns_limit_l_max 17
_diffrn_reflns_limit_l_min -17
_diffrn_reflns_number 45118
_diffrn_reflns_theta_full 25.00
_diffrn_reflns_theta_max 25.00
_diffrn_reflns_theta_min 1.65
_exptl_absorpt_coefficient_mu 2.206
_exptl_absorpt_correction_T_max 1.00000
_exptl_absorpt_correction_T_min 0.827282
_exptl_absorpt_correction_type empirical
_exptl_absorpt_process_details 'Bruker SADABS (Bruker, 1999)'
_exptl_crystal_colour Colourless
_exptl_crystal_density_diffrn 1.589
_exptl_crystal_density_method 'not measured'
_exptl_crystal_description Block
_exptl_crystal_F_000 2228
_exptl_crystal_size_max 0.29
_exptl_crystal_size_mid 0.20
_exptl_crystal_size_min 0.15
_refine_diff_density_max 1.122
_refine_diff_density_min -0.387
_refine_diff_density_rms 0.078
_refine_ls_extinction_method none
_refine_ls_goodness_of_fit_ref 1.066
_refine_ls_hydrogen_treatment constr
_refine_ls_matrix_type full
_refine_ls_number_parameters 595
_refine_ls_number_reflns 8081
_refine_ls_number_restraints 0
_refine_ls_restrained_S_all 1.066
_refine_ls_R_factor_all 0.0280
_refine_ls_R_factor_gt 0.0251
_refine_ls_shift/su_max 0.003
_refine_ls_shift/su_mean 0.000
_refine_ls_structure_factor_coef Fsqd
_refine_ls_weighting_details 'calc w=1/[\s^2^(Fo^2^)+(0.0316P)^2^+3.6137P] where P=(Fo^2^+2Fc^2^)/3'
_refine_ls_weighting_scheme calc
_refine_ls_wR_factor_gt 0.0601
_refine_ls_wR_factor_ref 0.0618
_reflns_number_gt 7400
_reflns_number_total 8081
_reflns_threshold_expression >2sigma(I)
_cod_data_source_file ic402597s_si_002.cif
_cod_data_source_block Compound8
_cod_depositor_comments
;
The following automatic conversions were performed:

'_symmetry_cell_setting' value 'Monoclinic' changed to 'monoclinic'
according to
/usr/data/users/saulius/automatic-downloads/current/ACS/lib/dictionaries/cif_core.dic
dictionary named 'cif_core.dic' version 2.4.2 from
2011-04-26.

'_exptl_absorpt_correction_type' value 'Empirical'
changed to 'empirical' according to
/usr/data/users/saulius/automatic-downloads/current/ACS/lib/dictionaries/cif_core.dic
dictionary named 'cif_core.dic' version 2.4.2 from 2011-04-26.

Automatic conversion script
Id: cif_fix_values 2281 2013-09-26 08:29:07Z andrius 
;
_cod_original_sg_symbol_H-M P21/n
_cod_database_code 4337303

loop_
_symmetry_equiv_pos_as_xyz
'x, y, z'
'-x+1/2, y+1/2, -z+1/2'
'-x, -y, -z'
'x-1/2, -y-1/2, z-1/2'

loop_
_atom_site_label
_atom_site_type_symbol
_atom_site_fract_x
_atom_site_fract_y
_atom_site_fract_z
_atom_site_U_iso_or_equiv
_atom_site_adp_type
_atom_site_occupancy
_atom_site_symmetry_multiplicity
_atom_site_calc_flag
_atom_site_refinement_flags
Zn1 Zn 0.28410(2) 0.486491(12) 0.64550(2) 0.01493(8) Uani 1 1 d .
Dy1 Dy 0.171818(9) 0.356899(5) 0.674522(8) 0.01504(5) Uani 1 1 d .
C1A C 0.1230(3) 0.25912(12) 0.4921(2) 0.0305(7) Uani 1 1 d .
H1A1 H 0.0633 0.2547 0.4442 0.046 Uiso 1 1 calc R
H1A2 H 0.1161 0.2371 0.5449 0.046 Uiso 1 1 calc R
H1A3 H 0.1808 0.2458 0.4706 0.046 Uiso 1 1 calc R
C3A C 0.15124(19) 0.35685(11) 0.44930(18) 0.0163(6) Uani 1 1 d .
C4A C 0.16980(18) 0.41348(11) 0.48020(17) 0.0157(5) Uani 1 1 d .
C6A C 0.18419(19) 0.45461(11) 0.41539(18) 0.0161(5) Uani 1 1 d .
C7A C 0.18421(19) 0.43822(11) 0.32557(18) 0.0191(6) Uani 1 1 d .
H7A H 0.1958 0.4658 0.2840 0.023 Uiso 1 1 calc R
C8A C 0.1675(2) 0.38208(12) 0.29599(18) 0.0204(6) Uani 1 1 d .
C9A C 0.1692(2) 0.36560(13) 0.1982(2) 0.0266(7) Uani 1 1 d .
H9A1 H 0.1085 0.3788 0.1576 0.040 Uiso 1 1 calc R
H9A2 H 0.1735 0.3247 0.1938 0.040 Uiso 1 1 calc R
H9A3 H 0.2269 0.3828 0.1812 0.040 Uiso 1 1 calc R
C10A C 0.1503(2) 0.34116(12) 0.35929(18) 0.0191(6) Uani 1 1 d .
H10A H 0.1383 0.3032 0.3410 0.023 Uiso 1 1 calc R
C11A C 0.1914(2) 0.51627(11) 0.44403(18) 0.0186(6) Uani 1 1 d .
H11A H 0.1915 0.5397 0.3902 0.022 Uiso 1 1 calc R
H11B H 0.1315 0.5261 0.4664 0.022 Uiso 1 1 calc R
C13A C 0.3739(2) 0.52331(12) 0.47897(19) 0.0220(6) Uani 1 1 d .
H13A H 0.3696 0.5476 0.4262 0.033 Uiso 1 1 calc R
H13B H 0.3786 0.4841 0.4611 0.033 Uiso 1 1 calc R
H13C H 0.4329 0.5332 0.5250 0.033 Uiso 1 1 calc R
C14A C 0.2753(2) 0.59222(11) 0.54228(19) 0.0205(6) Uani 1 1 d .
H14A H 0.2649 0.6156 0.4871 0.025 Uiso 1 1 calc R
H14B H 0.3385 0.6040 0.5825 0.025 Uiso 1 1 calc R
C15A C 0.1889(2) 0.60221(11) 0.59077(19) 0.0213(6) Uani 1 1 d .
H15A H 0.1946 0.6406 0.6164 0.026 Uiso 1 1 calc R
H15B H 0.1253 0.5999 0.5459 0.026 Uiso 1 1 calc R
C17A C 0.0821(2) 0.54253(12) 0.6639(2) 0.0246(6) Uani 1 1 d .
H17A H 0.0818 0.5149 0.7116 0.037 Uiso 1 1 calc R
H17B H 0.0530 0.5258 0.6051 0.037 Uiso 1 1 calc R
H17C H 0.0431 0.5754 0.6737 0.037 Uiso 1 1 calc R
C18A C 0.2315(2) 0.58606(12) 0.75695(18) 0.0214(6) Uani 1 1 d .
H18A H 0.2119 0.5633 0.8048 0.026 Uiso 1 1 calc R
H18B H 0.2042 0.6243 0.7595 0.026 Uiso 1 1 calc R
C19A C 0.3461(2) 0.58946(11) 0.77532(19) 0.0220(6) Uani 1 1 d .
H19A H 0.3654 0.6177 0.7345 0.026 Uiso 1 1 calc R
H19B H 0.3719 0.6021 0.8382 0.026 Uiso 1 1 calc R
C21A C 0.4928(2) 0.54279(12) 0.7396(2) 0.0238(6) Uani 1 1 d .
H21A H 0.4853 0.5661 0.6854 0.036 Uiso 1 1 calc R
H21B H 0.5219 0.5066 0.7291 0.036 Uiso 1 1 calc R
H21C H 0.5363 0.5618 0.7904 0.036 Uiso 1 1 calc R
C22A C 0.4106(2) 0.49802(12) 0.84722(18) 0.0194(6) Uani 1 1 d .
H22A H 0.4583 0.5183 0.8947 0.023 Uiso 1 1 calc R
H22B H 0.4424 0.4624 0.8354 0.023 Uiso 1 1 calc R
C23A C 0.3187(2) 0.48384(11) 0.88409(18) 0.0185(6) Uani 1 1 d .
C24A C 0.24338(19) 0.45015(11) 0.83033(18) 0.0164(5) Uani 1 1 d .
C26A C 0.1604(2) 0.43316(11) 0.86564(18) 0.0182(6) Uani 1 1 d .
C28A C 0.0022(2) 0.38185(14) 0.8344(2) 0.0330(7) Uani 1 1 d .
H28A H 0.0193 0.3617 0.8920 0.050 Uiso 1 1 calc R
H28B H -0.0382 0.3576 0.7886 0.050 Uiso 1 1 calc R
H28C H -0.0354 0.4158 0.8417 0.050 Uiso 1 1 calc R
C29A C 0.1494(2) 0.45105(12) 0.95183(19) 0.0228(6) Uani 1 1 d .
H29A H 0.0934 0.4397 0.9741 0.027 Uiso 1 1 calc R
C30A C 0.2233(2) 0.48630(11) 1.00490(18) 0.0212(6) Uani 1 1 d .
C31A C 0.2100(2) 0.50861(13) 1.09675(19) 0.0298(7) Uani 1 1 d .
H31A H 0.2698 0.5006 1.1430 0.045 Uiso 1 1 calc R
H31B H 0.1530 0.4902 1.1129 0.045 Uiso 1 1 calc R
H31C H 0.1988 0.5492 1.0928 0.045 Uiso 1 1 calc R
C32A C 0.3072(2) 0.50155(11) 0.97106(18) 0.0202(6) Uani 1 1 d .
H32A H 0.3572 0.5241 1.0071 0.024 Uiso 1 1 calc R
N12A N 0.28264(16) 0.53101(9) 0.51681(15) 0.0173(5) Uani 1 1 d .
N16A N 0.18736(16) 0.56028(10) 0.66585(15) 0.0185(5) Uani 1 1 d .
N20A N 0.39254(16) 0.53334(9) 0.76124(15) 0.0186(5) Uani 1 1 d .
O2A O 0.13634(14) 0.31865(7) 0.51718(12) 0.0189(4) Uani 1 1 d .
O5A O 0.17191(13) 0.42715(7) 0.56834(11) 0.0158(4) Uani 1 1 d .
O25A O 0.24724(13) 0.43440(7) 0.74453(12) 0.0168(4) Uani 1 1 d .
O27A O 0.09349(13) 0.39760(8) 0.80580(12) 0.0211(4) Uani 1 1 d .
N1B N -0.03761(17) 0.32655(10) 0.61496(15) 0.0209(5) Uani 1 1 d .
O1B O -0.00923(14) 0.37779(8) 0.60888(13) 0.0215(4) Uani 1 1 d .
O2B O 0.02729(14) 0.29265(8) 0.66364(13) 0.0212(4) Uani 1 1 d .
O3B O -0.12157(15) 0.30967(9) 0.57658(15) 0.0314(5) Uani 1 1 d .
N1C N 0.27897(18) 0.26885(10) 0.79145(16) 0.0245(5) Uani 1 1 d .
O1C O 0.26435(16) 0.31820(8) 0.82101(13) 0.0296(5) Uani 1 1 d .
O2C O 0.22877(14) 0.25630(8) 0.71136(14) 0.0247(4) Uani 1 1 d .
O3C O 0.33871(16) 0.23526(9) 0.83711(15) 0.0358(5) Uani 1 1 d .
C1D C 0.5782(2) 0.33769(11) 0.68290(19) 0.0186(6) Uani 1 1 d .
C2D C 0.5831(2) 0.35751(11) 0.77447(19) 0.0215(6) Uani 1 1 d .
H2D H 0.5282 0.3770 0.7879 0.026 Uiso 1 1 calc R
C3D C 0.6667(2) 0.34844(12) 0.8426(2) 0.0254(6) Uani 1 1 d .
H3D H 0.6690 0.3626 0.9015 0.030 Uiso 1 1 calc R
C4D C 0.7504(2) 0.31749(13) 0.8243(2) 0.0272(7) Uani 1 1 d .
H4D H 0.8075 0.3119 0.8711 0.033 Uiso 1 1 calc R
C5D C 0.7478(2) 0.29608(12) 0.7396(2) 0.0240(6) Uani 1 1 d .
H5D H 0.8027 0.2752 0.7292 0.029 Uiso 1 1 calc R
C6D C 0.66229(19) 0.30493(11) 0.66554(19) 0.0206(6) Uani 1 1 d .
C7D C 0.6579(2) 0.28303(11) 0.5778(2) 0.0216(6) Uani 1 1 d .
H7D H 0.7105 0.2600 0.5677 0.026 Uiso 1 1 calc R
C8D C 0.5769(2) 0.29465(11) 0.50463(19) 0.0191(6) Uani 1 1 d .
C9D C 0.5750(2) 0.27492(12) 0.4131(2) 0.0244(6) Uani 1 1 d .
H9D H 0.6279 0.2524 0.4023 0.029 Uiso 1 1 calc R
C10D C 0.4976(2) 0.28842(13) 0.3421(2) 0.0275(7) Uani 1 1 d .
H10D H 0.4980 0.2754 0.2831 0.033 Uiso 1 1 calc R
C11D C 0.4159(2) 0.32233(13) 0.3574(2) 0.0255(6) Uani 1 1 d .
H11D H 0.3633 0.3316 0.3081 0.031 Uiso 1 1 calc R
C12D C 0.4135(2) 0.34153(12) 0.44319(19) 0.0210(6) Uani 1 1 d .
H12D H 0.3589 0.3633 0.4518 0.025 Uiso 1 1 calc R
C13D C 0.4937(2) 0.32869(11) 0.52019(18) 0.0181(6) Uani 1 1 d .
C14D C 0.4948(2) 0.34827(11) 0.60976(19) 0.0170(6) Uani 1 1 d .
C15D C 0.40231(19) 0.37855(11) 0.62868(17) 0.0162(5) Uani 1 1 d .
O16D O 0.40243(13) 0.43235(7) 0.62851(12) 0.0180(4) Uani 1 1 d .
O17D O 0.33257(13) 0.34637(8) 0.64281(13) 0.0185(4) Uani 1 1 d .
C1E C 0.4462(2) 0.36179(12) 1.0032(2) 0.0273(7) Uani 1 1 d .
C2E C 0.3608(2) 0.33633(15) 1.0341(2) 0.0358(8) Uani 1 1 d .
H2E1 H 0.3764 0.3338 1.1000 0.054 Uiso 1 1 calc R
H2E2 H 0.3479 0.2987 1.0083 0.054 Uiso 1 1 calc R
H2E3 H 0.3018 0.3598 1.0142 0.054 Uiso 1 1 calc R
N1E N 0.5125(2) 0.38170(13) 0.98050(18) 0.0363(6) Uani 1 1 d .
C1F C 0.4135(3) 0.16153(17) 0.5811(3) 0.0424(9) Uani 1 1 d .
C2F C 0.4304(3) 0.20746(14) 0.6482(3) 0.0457(9) Uani 1 1 d .
H2F1 H 0.4363 0.1918 0.7088 0.069 Uiso 1 1 calc R
H2F2 H 0.3744 0.2336 0.6351 0.069 Uiso 1 1 calc R
H2F3 H 0.4915 0.2274 0.6451 0.069 Uiso 1 1 calc R
N1F N 0.4036(3) 0.12514(19) 0.5292(3) 0.0731(11) Uani 1 1 d .

loop_
_atom_site_aniso_label
_atom_site_aniso_U_11
_atom_site_aniso_U_22
_atom_site_aniso_U_33
_atom_site_aniso_U_23
_atom_site_aniso_U_13
_atom_site_aniso_U_12
Zn1 0.01560(16) 0.01355(15) 0.01640(16) 0.00012(12) 0.00515(12) 0.00042(12)
Dy1 0.01576(8) 0.01402(8) 0.01647(8) 0.00056(5) 0.00595(5) -0.00069(5)
C1A 0.053(2) 0.0164(15) 0.0234(16) -0.0009(12) 0.0117(14) -0.0079(14)
C3A 0.0135(13) 0.0170(14) 0.0181(14) 0.0030(10) 0.0029(11) 0.0001(10)
C4A 0.0097(12) 0.0203(14) 0.0177(13) -0.0011(11) 0.0042(10) 0.0012(10)
C6A 0.0133(13) 0.0160(13) 0.0184(13) -0.0006(11) 0.0024(10) -0.0006(10)
C7A 0.0192(14) 0.0204(14) 0.0179(14) 0.0043(11) 0.0044(11) 0.0014(11)
C8A 0.0205(14) 0.0223(15) 0.0180(14) -0.0020(11) 0.0034(11) 0.0019(11)
C9A 0.0337(18) 0.0252(16) 0.0208(15) -0.0023(12) 0.0060(13) -0.0033(13)
C10A 0.0195(14) 0.0192(14) 0.0180(14) -0.0030(11) 0.0025(11) -0.0002(11)
C11A 0.0186(14) 0.0195(14) 0.0179(14) 0.0027(11) 0.0045(11) 0.0015(11)
C13A 0.0230(15) 0.0216(15) 0.0241(15) 0.0009(12) 0.0113(12) -0.0039(12)
C14A 0.0270(15) 0.0116(13) 0.0229(14) 0.0008(11) 0.0059(12) -0.0020(11)
C15A 0.0277(15) 0.0152(14) 0.0204(14) 0.0002(11) 0.0042(12) 0.0047(11)
C17A 0.0182(14) 0.0270(16) 0.0299(16) -0.0011(13) 0.0084(12) 0.0041(12)
C18A 0.0286(15) 0.0169(14) 0.0196(14) -0.0016(11) 0.0073(12) 0.0051(11)
C19A 0.0304(16) 0.0164(14) 0.0186(14) -0.0042(11) 0.0043(12) -0.0002(12)
C21A 0.0201(14) 0.0256(15) 0.0262(15) -0.0027(12) 0.0059(12) -0.0040(12)
C22A 0.0197(14) 0.0185(14) 0.0184(14) -0.0009(11) 0.0006(11) 0.0013(11)
C23A 0.0210(14) 0.0160(14) 0.0180(14) 0.0047(11) 0.0029(11) 0.0037(11)
C24A 0.0201(14) 0.0121(13) 0.0175(13) 0.0035(10) 0.0049(11) 0.0048(10)
C26A 0.0192(14) 0.0170(14) 0.0186(14) -0.0004(11) 0.0045(11) 0.0022(11)
C28A 0.0289(17) 0.0401(19) 0.0369(18) -0.0115(15) 0.0219(14) -0.0114(14)
C29A 0.0255(15) 0.0226(15) 0.0226(15) 0.0008(12) 0.0105(12) 0.0035(12)
C30A 0.0311(16) 0.0169(14) 0.0167(14) 0.0016(11) 0.0074(12) 0.0044(12)
C31A 0.0444(19) 0.0272(16) 0.0203(15) -0.0008(13) 0.0125(14) -0.0011(14)
C32A 0.0260(15) 0.0176(14) 0.0152(13) -0.0002(11) 0.0009(11) 0.0007(11)
N12A 0.0174(11) 0.0146(11) 0.0206(12) -0.0008(9) 0.0058(9) -0.0006(9)
N16A 0.0198(12) 0.0167(12) 0.0192(12) 0.0002(9) 0.0045(9) 0.0024(9)
N20A 0.0186(12) 0.0182(12) 0.0192(12) -0.0011(9) 0.0046(9) -0.0011(9)
O2A 0.0237(10) 0.0134(9) 0.0204(10) 0.0004(8) 0.0064(8) -0.0022(8)
O5A 0.0184(9) 0.0152(9) 0.0148(9) 0.0003(7) 0.0055(7) -0.0004(7)
O25A 0.0211(10) 0.0163(9) 0.0146(9) -0.0014(7) 0.0075(7) -0.0010(7)
O27A 0.0198(10) 0.0238(10) 0.0219(10) -0.0035(8) 0.0094(8) -0.0036(8)
N1B 0.0202(13) 0.0242(13) 0.0196(12) 0.0013(10) 0.0075(10) 0.0001(10)
O1B 0.0220(10) 0.0172(10) 0.0257(11) 0.0043(8) 0.0061(8) -0.0007(8)
O2B 0.0204(10) 0.0199(10) 0.0233(10) 0.0062(8) 0.0046(8) 0.0001(8)
O3B 0.0182(11) 0.0347(12) 0.0391(13) 0.0035(10) 0.0016(9) -0.0079(9)
N1C 0.0275(13) 0.0201(13) 0.0276(14) 0.0073(11) 0.0101(11) -0.0007(11)
O1C 0.0459(13) 0.0206(11) 0.0217(11) 0.0017(9) 0.0059(9) 0.0093(9)
O2C 0.0229(10) 0.0199(10) 0.0313(12) 0.0014(9) 0.0059(9) -0.0001(8)
O3C 0.0429(14) 0.0240(12) 0.0379(13) 0.0135(10) 0.0031(11) 0.0103(10)
C1D 0.0176(14) 0.0134(13) 0.0263(15) 0.0031(11) 0.0081(11) -0.0021(11)
C2D 0.0252(15) 0.0164(14) 0.0248(15) 0.0034(11) 0.0095(12) 0.0021(11)
C3D 0.0299(17) 0.0237(15) 0.0224(15) 0.0039(12) 0.0052(13) -0.0013(12)
C4D 0.0197(15) 0.0320(17) 0.0277(16) 0.0089(13) 0.0006(12) -0.0011(12)
C5D 0.0157(14) 0.0228(15) 0.0342(17) 0.0107(13) 0.0068(12) 0.0027(11)
C6D 0.0192(14) 0.0146(14) 0.0298(16) 0.0050(11) 0.0092(12) -0.0002(11)
C7D 0.0179(14) 0.0149(14) 0.0349(16) 0.0025(12) 0.0123(12) 0.0013(11)
C8D 0.0168(13) 0.0150(13) 0.0285(15) -0.0012(11) 0.0112(12) -0.0042(11)
C9D 0.0245(15) 0.0188(14) 0.0338(17) -0.0084(12) 0.0147(13) -0.0009(12)
C10D 0.0315(17) 0.0285(16) 0.0258(16) -0.0097(13) 0.0134(13) -0.0069(13)
C11D 0.0239(15) 0.0291(16) 0.0234(15) -0.0031(13) 0.0046(12) -0.0046(12)
C12D 0.0180(14) 0.0209(14) 0.0257(15) -0.0033(12) 0.0080(12) -0.0005(11)
C13D 0.0185(14) 0.0140(13) 0.0237(14) -0.0014(11) 0.0089(11) -0.0042(11)
C14D 0.0169(13) 0.0120(13) 0.0243(15) 0.0013(11) 0.0092(11) -0.0010(10)
C15D 0.0182(14) 0.0194(14) 0.0109(13) 0.0013(11) 0.0028(10) 0.0013(11)
O16D 0.0180(9) 0.0146(10) 0.0224(10) 0.0004(8) 0.0063(8) 0.0010(7)
O17D 0.0188(10) 0.0166(9) 0.0222(10) 0.0024(8) 0.0092(8) 0.0008(8)
C1E 0.0314(18) 0.0208(16) 0.0246(16) -0.0024(12) -0.0049(14) 0.0013(13)
C2E 0.0379(19) 0.043(2) 0.0295(17) 0.0005(15) 0.0136(14) -0.0037(16)
N1E 0.0364(16) 0.0443(17) 0.0282(15) -0.0031(13) 0.0067(13) 0.0029(14)
C1F 0.038(2) 0.052(2) 0.038(2) 0.0119(19) 0.0092(16) -0.0055(17)
C2F 0.046(2) 0.0324(19) 0.069(3) 0.0030(18) 0.0331(19) 0.0041(16)
N1F 0.085(3) 0.088(3) 0.044(2) -0.011(2) 0.008(2) -0.028(2)

loop_
_atom_type_symbol
_atom_type_description
_atom_type_scat_dispersion_real
_atom_type_scat_dispersion_imag
_atom_type_scat_source
C C 0.0033 0.0016 'International Tables Vol C Tables 4.2.6.8 and 6.1.1.4'
H H 0.0000 0.0000 'International Tables Vol C Tables 4.2.6.8 and 6.1.1.4'
N N 0.0061 0.0033 'International Tables Vol C Tables 4.2.6.8 and 6.1.1.4'
O O 0.0106 0.0060 'International Tables Vol C Tables 4.2.6.8 and 6.1.1.4'
Zn Zn 0.2839 1.4301 'International Tables Vol C Tables 4.2.6.8 and 6.1.1.4'
Dy Dy -0.1892 4.4098 'International Tables Vol C Tables 4.2.6.8 and 6.1.1.4'

loop_
_geom_angle_atom_site_label_1
_geom_angle_atom_site_label_2
_geom_angle_atom_site_label_3
_geom_angle
O25A Zn1 O16D 92.40(7)
O25A Zn1 N12A 163.21(8)
O16D Zn1 N12A 92.39(8)
O25A Zn1 O5A 75.64(7)
O16D Zn1 O5A 90.97(7)
N12A Zn1 O5A 88.20(7)
O25A Zn1 N16A 96.76(8)
O16D Zn1 N16A 166.03(8)
N12A Zn1 N16A 81.82(8)
O5A Zn1 N16A 101.50(8)
O25A Zn1 N20A 87.68(8)
O16D Zn1 N20A 89.82(8)
N12A Zn1 N20A 108.42(8)
O5A Zn1 N20A 163.31(7)
N16A Zn1 N20A 80.07(8)
O25A Zn1 Dy1 37.78(5)
O16D Zn1 Dy1 81.76(5)
N12A Zn1 Dy1 127.50(6)
O5A Zn1 Dy1 40.26(5)
N16A Zn1 Dy1 111.85(6)
N20A Zn1 Dy1 123.59(6)
O25A Dy1 O5A 70.68(6)
O25A Dy1 O17D 80.05(6)
O5A Dy1 O17D 78.11(6)
O25A Dy1 O1C 77.79(7)
O5A Dy1 O1C 143.99(7)
O17D Dy1 O1C 79.76(7)
O25A Dy1 O2B 144.15(6)
O5A Dy1 O2B 121.19(6)
O17D Dy1 O2B 133.61(6)
O1C Dy1 O2B 94.58(7)
O25A Dy1 O2A 135.88(6)
O5A Dy1 O2A 68.25(6)
O17D Dy1 O2A 76.47(6)
O1C Dy1 O2A 132.36(6)
O2B Dy1 O2A 74.12(6)
O25A Dy1 O1B 109.77(6)
O5A Dy1 O1B 74.68(6)
O17D Dy1 O1B 145.53(6)
O1C Dy1 O1B 134.06(7)
O2B Dy1 O1B 52.11(6)
O2A Dy1 O1B 74.05(6)
O25A Dy1 O2C 125.09(7)
O5A Dy1 O2C 141.54(6)
O17D Dy1 O2C 71.86(6)
O1C Dy1 O2C 51.76(7)
O2B Dy1 O2C 69.01(6)
O2A Dy1 O2C 81.60(6)
O1B Dy1 O2C 120.20(6)
O25A Dy1 O27A 64.61(6)
O5A Dy1 O27A 108.70(6)
O17D Dy1 O27A 137.82(6)
O1C Dy1 O27A 71.20(7)
O2B Dy1 O27A 79.71(6)
O2A Dy1 O27A 145.45(6)
O1B Dy1 O27A 72.14(6)
O2C Dy1 O27A 109.66(6)
O25A Dy1 N1B 131.91(6)
O5A Dy1 N1B 96.53(6)
O17D Dy1 N1B 144.35(7)
O1C Dy1 N1B 117.71(7)
O2B Dy1 N1B 26.41(6)
O2A Dy1 N1B 68.97(6)
O1B Dy1 N1B 26.08(6)
O2C Dy1 N1B 94.18(7)
O27A Dy1 N1B 77.52(6)
O25A Dy1 N1C 100.29(7)
O5A Dy1 N1C 149.14(6)
O17D Dy1 N1C 71.20(6)
O1C Dy1 N1C 25.91(7)
O2B Dy1 N1C 83.83(7)
O2A Dy1 N1C 106.59(7)
O1B Dy1 N1C 134.74(6)
O2C Dy1 N1C 26.19(6)
O27A Dy1 N1C 92.37(7)
N1B Dy1 N1C 110.18(7)
O25A Dy1 Zn1 34.50(5)
O5A Dy1 Zn1 38.36(4)
O17D Dy1 Zn1 67.18(5)
O1C Dy1 Zn1 106.36(5)
O2B Dy1 Zn1 153.81(4)
O2A Dy1 Zn1 101.48(4)
O1B Dy1 Zn1 101.71(5)
O2C Dy1 Zn1 136.72(5)
O27A Dy1 Zn1 92.13(4)
N1B Dy1 Zn1 127.59(5)
N1C Dy1 Zn1 121.60(5)
C10A C3A O2A 124.0(2)
C10A C3A C4A 121.9(2)
O2A C3A C4A 114.1(2)
O5A C4A C3A 120.5(2)
O5A C4A C6A 122.1(2)
C3A C4A C6A 117.4(2)
C7A C6A C4A 120.1(2)
C7A C6A C11A 121.6(2)
C4A C6A C11A 118.1(2)
C8A C7A C6A 122.1(2)
C7A C8A C10A 118.2(2)
C7A C8A C9A 120.7(2)
C10A C8A C9A 121.1(2)
C3A C10A C8A 120.2(3)
N12A C11A C6A 114.8(2)
N12A C14A C15A 111.7(2)
N16A C15A C14A 113.2(2)
N16A C18A C19A 112.2(2)
N20A C19A C18A 112.1(2)
N20A C22A C23A 116.1(2)
C24A C23A C32A 118.8(2)
C24A C23A C22A 118.4(2)
C32A C23A C22A 122.7(2)
O25A C24A C23A 121.7(2)
O25A C24A C26A 118.8(2)
C23A C24A C26A 119.5(2)
C29A C26A O27A 125.6(2)
C29A C26A C24A 121.3(3)
O27A C26A C24A 113.1(2)
C26A C29A C30A 119.4(3)
C32A C30A C29A 119.2(2)
C32A C30A C31A 120.6(3)
C29A C30A C31A 120.1(3)
C30A C32A C23A 121.7(3)
C13A N12A C14A 108.8(2)
C13A N12A C11A 108.9(2)
C14A N12A C11A 108.4(2)
C13A N12A Zn1 115.48(16)
C14A N12A Zn1 102.88(15)
C11A N12A Zn1 112.03(15)
C17A N16A C18A 109.0(2)
C17A N16A C15A 109.9(2)
C18A N16A C15A 110.5(2)
C17A N16A Zn1 112.00(17)
C18A N16A Zn1 107.86(15)
C15A N16A Zn1 107.55(15)
C21A N20A C19A 109.7(2)
C21A N20A C22A 106.4(2)
C19A N20A C22A 111.1(2)
C21A N20A Zn1 112.16(16)
C19A N20A Zn1 107.79(16)
C22A N20A Zn1 109.83(16)
C3A O2A C1A 117.3(2)
C3A O2A Dy1 115.44(15)
C1A O2A Dy1 125.84(16)
C4A O5A Zn1 121.79(15)
C4A O5A Dy1 120.19(15)
Zn1 O5A Dy1 101.38(7)
C24A O25A Zn1 125.95(15)
C24A O25A Dy1 124.07(15)
Zn1 O25A Dy1 107.72(8)
C26A O27A C28A 116.3(2)
C26A O27A Dy1 112.44(14)
C28A O27A Dy1 130.30(16)
O3B N1B O1B 122.5(2)
O3B N1B O2B 121.2(2)
O1B N1B O2B 116.2(2)
O3B N1B Dy1 168.77(18)
O1B N1B Dy1 59.57(12)
O2B N1B Dy1 57.90(12)
N1B O1B Dy1 94.34(14)
N1B O2B Dy1 95.70(14)
O3C N1C O1C 121.8(2)
O3C N1C O2C 121.9(2)
O1C N1C O2C 116.4(2)
O3C N1C Dy1 169.11(19)
O1C N1C Dy1 57.45(13)
O2C N1C Dy1 60.05(13)
N1C O1C Dy1 96.63(15)
N1C O2C Dy1 93.76(15)
C14D C1D C2D 122.9(2)
C14D C1D C6D 119.1(2)
C2D C1D C6D 118.0(2)
C3D C2D C1D 121.3(3)
C2D C3D C4D 120.4(3)
C5D C4D C3D 120.6(3)
C4D C5D C6D 121.2(3)
C7D C6D C5D 122.1(2)
C7D C6D C1D 119.3(2)
C5D C6D C1D 118.6(3)
C6D C7D C8D 121.8(2)
C7D C8D C9D 121.8(2)
C7D C8D C13D 119.5(2)
C9D C8D C13D 118.6(2)
C10D C9D C8D 121.2(3)
C9D C10D C11D 120.2(3)
C12D C11D C10D 120.9(3)
C11D C12D C13D 120.9(3)
C14D C13D C12D 122.8(2)
C14D C13D C8D 119.1(2)
C12D C13D C8D 118.2(2)
C13D C14D C1D 121.1(2)
C13D C14D C15D 119.3(2)
C1D C14D C15D 119.6(2)
O16D C15D O17D 126.7(2)
O16D C15D C14D 117.6(2)
O17D C15D C14D 115.7(2)
C15D O16D Zn1 126.89(17)
C15D O17D Dy1 137.38(17)
N1E C1E C2E 179.1(4)
N1F C1F C2F 177.8(4)

loop_
_geom_bond_atom_site_label_1
_geom_bond_atom_site_label_2
_geom_bond_distance
Zn1 O25A 2.0545(18)
Zn1 O16D 2.0993(18)
Zn1 N12A 2.175(2)
Zn1 O5A 2.1873(18)
Zn1 N16A 2.225(2)
Zn1 N20A 2.284(2)
Zn1 Dy1 3.4550(7)
Dy1 O25A 2.2219(18)
Dy1 O5A 2.2775(17)
Dy1 O17D 2.3398(19)
Dy1 O1C 2.438(2)
Dy1 O2B 2.4433(19)
Dy1 O2A 2.4533(19)
Dy1 O1B 2.482(2)
Dy1 O2C 2.4950(19)
Dy1 O27A 2.5983(19)
Dy1 N1B 2.870(2)
Dy1 N1C 2.873(2)
C1A O2A 1.440(3)
C3A C10A 1.386(4)
C3A O2A 1.395(3)
C3A C4A 1.404(4)
C4A O5A 1.344(3)
C4A C6A 1.404(4)
C6A C7A 1.390(4)
C6A C11A 1.498(4)
C7A C8A 1.385(4)
C8A C10A 1.396(4)
C8A C9A 1.510(4)
C11A N12A 1.495(3)
C13A N12A 1.478(3)
C14A N12A 1.487(3)
C14A C15A 1.522(4)
C15A N16A 1.489(3)
C17A N16A 1.480(3)
C18A N16A 1.484(3)
C18A C19A 1.518(4)
C19A N20A 1.488(3)
C21A N20A 1.479(3)
C22A N20A 1.497(3)
C22A C23A 1.503(4)
C23A C24A 1.394(4)
C23A C32A 1.399(4)
C24A O25A 1.341(3)
C24A C26A 1.398(4)
C26A C29A 1.388(4)
C26A O27A 1.397(3)
C28A O27A 1.441(3)
C29A C30A 1.399(4)
C30A C32A 1.387(4)
C30A C31A 1.510(4)
N1B O3B 1.221(3)
N1B O1B 1.266(3)
N1B O2B 1.283(3)
N1C O3C 1.221(3)
N1C O1C 1.264(3)
N1C O2C 1.271(3)
C1D C14D 1.408(4)
C1D C2D 1.427(4)
C1D C6D 1.442(4)
C2D C3D 1.361(4)
C3D C4D 1.420(4)
C4D C5D 1.350(4)
C5D C6D 1.429(4)
C6D C7D 1.392(4)
C7D C8D 1.393(4)
C8D C9D 1.433(4)
C8D C13D 1.438(4)
C9D C10D 1.353(4)
C10D C11D 1.419(4)
C11D C12D 1.360(4)
C12D C13D 1.428(4)
C13D C14D 1.406(4)
C14D C15D 1.518(4)
C15D O16D 1.256(3)
C15D O17D 1.260(3)
C1E N1E 1.126(4)
C1E C2E 1.462(4)
C1F N1F 1.137(5)
C1F C2F 1.448(5)
